data_4313126
loop_
_publ_author_name
'Ra\'ul Chiozzone'
'Ricardo Gonz\'alez'
'Carlos Kremer'
'Giovanni De Munno'
'Donatella Armentano'
'Francesc Lloret'
'Miguel Julve'
'Juan Faus'

_publ_section_title
;
 Heterobimetallic Oxalato-Bridged MIIReIV Complexes (M = Mn, Fe, Co, Ni):
 Synthesis, Crystal Structure, and Magnetic Properties
;
_journal_name_full 'Inorganic Chemistry'
_journal_page_first 1064
_journal_page_last 1069
_journal_paper_doi 10.1021/ic0205942
_journal_volume 42
_journal_year 2003
_chemical_formula_sum 'C32 H27 Cl4 Mn N5 O4 Re'
_chemical_formula_weight 928.53
_chemical_name_systematic
; 
 ? 
;
_space_group_IT_number 14
_symmetry_cell_setting monoclinic
_symmetry_space_group_name_Hall '-P 2ybc'
_symmetry_space_group_name_H-M 'P 1 21/c 1'
_atom_sites_solution_hydrogens geom
_atom_sites_solution_primary patterson
_atom_sites_solution_secondary difmap
_audit_creation_method SHELXL-97
_cell_angle_alpha 90.00
_cell_angle_beta 112.70(2)
_cell_angle_gamma 90.00
_cell_formula_units_Z 4
_cell_length_a 16.008(4)
_cell_length_b 12.729(2)
_cell_length_c 18.909(5)
_cell_measurement_temperature 293(2)
_cell_volume 3554.5(15)
_computing_structure_refinement 'SHELXL-97 (Sheldrick, 1997)'
_computing_structure_solution 'SHELXS-97 (Sheldrick, 1990)'
_diffrn_ambient_temperature 293(2)
_diffrn_measured_fraction_theta_full 1.000
_diffrn_measured_fraction_theta_max 1.000
_diffrn_radiation_monochromator graphite
_diffrn_radiation_source 'fine-focus sealed tube'
_diffrn_radiation_type MoK\a
_diffrn_radiation_wavelength 0.71073
_diffrn_reflns_av_R_equivalents 0.0389
_diffrn_reflns_av_sigmaI/netI 0.1291
_diffrn_reflns_limit_h_max 17
_diffrn_reflns_limit_h_min -19
_diffrn_reflns_limit_k_max 15
_diffrn_reflns_limit_k_min 0
_diffrn_reflns_limit_l_max 22
_diffrn_reflns_limit_l_min 0
_diffrn_reflns_number 6690
_diffrn_reflns_theta_full 25.05
_diffrn_reflns_theta_max 25.05
_diffrn_reflns_theta_min 1.98
_exptl_absorpt_coefficient_mu 4.101
_exptl_absorpt_correction_T_max 0.6845
_exptl_absorpt_correction_T_min 0.4522
_exptl_crystal_density_diffrn 1.735
_exptl_crystal_density_method 'not measured'
_exptl_crystal_F_000 1816
_exptl_crystal_size_max 0.23
_exptl_crystal_size_mid 0.21
_exptl_crystal_size_min 0.10
_refine_diff_density_max 1.346
_refine_diff_density_min -1.390
_refine_diff_density_rms 0.206
_refine_ls_extinction_method none
_refine_ls_goodness_of_fit_ref 1.093
_refine_ls_hydrogen_treatment mixed
_refine_ls_matrix_type full
_refine_ls_number_parameters 284
_refine_ls_number_reflns 6291
_refine_ls_number_restraints 0
_refine_ls_restrained_S_all 1.093
_refine_ls_R_factor_all 0.1412
_refine_ls_R_factor_gt 0.0799
_refine_ls_shift/su_max 0.000
_refine_ls_shift/su_mean 0.000
_refine_ls_structure_factor_coef Fsqd
_refine_ls_weighting_details 'calc w=1/[\s^2^(Fo^2^)+(0.0854P)^2^+0.0000P] where P=(Fo^2^+2Fc^2^)/3'
_refine_ls_weighting_scheme calc
_refine_ls_wR_factor_gt 0.1714
_refine_ls_wR_factor_ref 0.2186
_reflns_number_gt 3253
_reflns_number_total 6291
_reflns_threshold_expression >2sigma(I)
_cod_data_source_file ic0205942_s1_1.cif
_cod_data_source_block (1)
_cod_original_cell_volume 3554.5(14)
_cod_database_code 4313126

loop_
_symmetry_equiv_pos_as_xyz
'x, y, z'
'-x, y+1/2, -z+1/2'
'-x, -y, -z'
'x, -y-1/2, z-1/2'

loop_
_atom_site_label
_atom_site_type_symbol
_atom_site_fract_x
_atom_site_fract_y
_atom_site_fract_z
_atom_site_U_iso_or_equiv
_atom_site_adp_type
_atom_site_occupancy
_atom_site_symmetry_multiplicity
_atom_site_calc_flag
_atom_site_refinement_flags
_atom_site_disorder_assembly
_atom_site_disorder_group
Re1 Re 0.27838(5) 0.14498(5) 0.04929(4) 0.0442(2) Uani 1 1 d . . .
Cl1 Cl 0.3829(3) 0.0338(3) 0.0301(3) 0.0634(12) Uani 1 1 d . . .
Cl2 Cl 0.2083(4) 0.0162(4) 0.0916(3) 0.0863(18) Uani 1 1 d . . .
Cl3 Cl 0.1789(3) 0.1199(4) -0.0772(3) 0.0674(13) Uani 1 1 d . . .
Cl4 Cl 0.3830(4) 0.1869(4) 0.1741(3) 0.0807(15) Uani 1 1 d . . .
O1 O 0.3275(7) 0.2759(8) 0.0141(7) 0.054(3) Uani 1 1 d . . .
O2 O 0.1937(8) 0.2601(9) 0.0625(7) 0.061(3) Uani 1 1 d . . .
C1 C 0.2965(11) 0.3638(13) 0.0261(10) 0.054(4) Uani 1 1 d . . .
C2 C 0.2162(10) 0.3536(13) 0.0509(7) 0.039(3) Uani 1 1 d . . .
O3 O 0.3227(8) 0.4508(8) 0.0182(6) 0.055(3) Uani 1 1 d . . .
O4 O 0.1769(7) 0.4341(8) 0.0607(7) 0.051(3) Uani 1 1 d . . .
Mn1 Mn 0.24284(16) 0.58645(18) 0.04460(13) 0.0434(6) Uani 1 1 d . . .
N1 N 0.3091(8) 0.5758(9) 0.1756(7) 0.044(3) Uani 1 1 d . . .
C3 C 0.3854(13) 0.5243(14) 0.2216(11) 0.065(5) Uiso 1 1 d . . .
C4 C 0.4008(15) 0.5054(16) 0.2978(12) 0.084(6) Uiso 1 1 d . . .
H4A H 0.4553 0.4744 0.3287 0.101 Uiso 1 1 calc R . .
C5 C 0.3429(14) 0.5290(15) 0.3279(12) 0.078(6) Uiso 1 1 d . . .
H5A H 0.3551 0.5114 0.3787 0.093 Uiso 1 1 calc R . .
C6 C 0.2595(13) 0.5826(14) 0.2830(11) 0.065(5) Uiso 1 1 d . . .
C7 C 0.1949(13) 0.6171(14) 0.3103(11) 0.066(5) Uiso 1 1 d . . .
H7A H 0.2023 0.5982 0.3599 0.080 Uiso 1 1 calc R . .
C8 C 0.1238(13) 0.6748(14) 0.2703(10) 0.065(5) Uiso 1 1 d . . .
H8A H 0.0832 0.6958 0.2919 0.078 Uiso 1 1 calc R . .
C9 C 0.1090(11) 0.7060(13) 0.1910(10) 0.055(4) Uiso 1 1 d . . .
C10 C 0.0384(13) 0.7691(15) 0.1466(11) 0.070(5) Uiso 1 1 d . . .
H10A H -0.0048 0.7914 0.1649 0.084 Uiso 1 1 calc R . .
C11 C 0.0323(13) 0.7983(15) 0.0759(11) 0.069(5) Uiso 1 1 d . . .
H11A H -0.0124 0.8452 0.0470 0.083 Uiso 1 1 calc R . .
C12 C 0.0933(10) 0.7580(12) 0.0468(9) 0.043(4) Uiso 1 1 d . . .
N2 N 0.1594(8) 0.6916(9) 0.0869(7) 0.042(3) Uani 1 1 d . . .
C13 C 0.1715(10) 0.6663(11) 0.1619(8) 0.041(4) Uiso 1 1 d . . .
C14 C 0.2481(10) 0.6043(11) 0.2061(8) 0.038(3) Uiso 1 1 d . . .
C15 C 0.4543(13) 0.4986(16) 0.1891(11) 0.079(6) Uiso 1 1 d . . .
H15A H 0.4312 0.5172 0.1357 0.118 Uiso 1 1 calc R . .
H15B H 0.4672 0.4247 0.1945 0.118 Uiso 1 1 calc R . .
H15C H 0.5088 0.5374 0.2160 0.118 Uiso 1 1 calc R . .
C16 C 0.0905(13) 0.7930(16) -0.0329(11) 0.077(6) Uiso 1 1 d . . .
H16A H 0.1377 0.7578 -0.0433 0.115 Uiso 1 1 calc R . .
H16B H 0.0994 0.8676 -0.0329 0.115 Uiso 1 1 calc R . .
H16C H 0.0328 0.7751 -0.0718 0.115 Uiso 1 1 calc R . .
N3 N 0.1762(8) 0.5808(8) -0.0847(6) 0.037(3) Uani 1 1 d . . .
C17 C 0.0974(11) 0.5371(13) -0.1294(10) 0.052(4) Uiso 1 1 d . . .
C18 C 0.0781(14) 0.5111(15) -0.2059(12) 0.075(6) Uiso 1 1 d . . .
H18A H 0.0223 0.4824 -0.2362 0.090 Uiso 1 1 calc R . .
C19 C 0.1410(13) 0.5281(14) -0.2349(11) 0.071(5) Uiso 1 1 d . . .
H19A H 0.1320 0.5034 -0.2836 0.085 Uiso 1 1 calc R . .
C20 C 0.2232(13) 0.5849(15) -0.1907(11) 0.066(5) Uiso 1 1 d . . .
C21 C 0.2878(12) 0.6122(13) -0.2194(11) 0.060(5) Uiso 1 1 d . . .
H21A H 0.2798 0.5914 -0.2688 0.072 Uiso 1 1 calc R . .
C22 C 0.3617(13) 0.6678(14) -0.1779(11) 0.067(5) Uiso 1 1 d . . .
H22A H 0.4021 0.6880 -0.1999 0.081 Uiso 1 1 calc R . .
C23 C 0.3790(11) 0.6963(13) -0.1007(10) 0.052(4) Uiso 1 1 d . . .
C24 C 0.4540(13) 0.7560(14) -0.0545(11) 0.069(5) Uiso 1 1 d . . .
H24A H 0.4975 0.7774 -0.0728 0.083 Uiso 1 1 calc R . .
C25 C 0.4617(12) 0.7813(14) 0.0162(10) 0.064(5) Uiso 1 1 d . . .
H25A H 0.5101 0.8233 0.0458 0.077 Uiso 1 1 calc R . .
C26 C 0.4000(11) 0.7477(13) 0.0482(9) 0.050(4) Uiso 1 1 d . . .
N4 N 0.3279(8) 0.6876(9) 0.0029(7) 0.048(3) Uani 1 1 d . . .
C27 C 0.3159(10) 0.6639(11) -0.0686(9) 0.043(4) Uiso 1 1 d . . .
C28 C 0.2392(11) 0.6067(12) -0.1138(9) 0.047(4) Uiso 1 1 d . . .
C29 C 0.4070(13) 0.7781(16) 0.1248(11) 0.077(6) Uiso 1 1 d . . .
H29A H 0.3582 0.7471 0.1350 0.116 Uiso 1 1 calc R . .
H29B H 0.4038 0.8532 0.1275 0.116 Uiso 1 1 calc R . .
H29C H 0.4637 0.7541 0.1621 0.116 Uiso 1 1 calc R . .
C30 C 0.0283(12) 0.5163(15) -0.0931(11) 0.072(5) Uiso 1 1 d . . .
H30A H 0.0530 0.5384 -0.0405 0.108 Uiso 1 1 calc R . .
H30B H 0.0149 0.4425 -0.0956 0.108 Uiso 1 1 calc R . .
H30C H -0.0262 0.5549 -0.1204 0.108 Uiso 1 1 calc R . .
C31 C 0.7540(19) 0.738(2) 0.2137(18) 0.149(13) Uani 1 1 d . . .
H31A H 0.7249 0.7521 0.2487 0.223 Uiso 1 1 calc R . .
H31B H 0.7428 0.6671 0.1962 0.223 Uiso 1 1 calc R . .
H31C H 0.7303 0.7852 0.1707 0.223 Uiso 1 1 calc R . .
C32 C 0.850(2) 0.755(2) 0.2519(14) 0.095(8) Uani 1 1 d . . .
N5 N 0.9221(16) 0.764(2) 0.2820(14) 0.136(10) Uani 1 1 d . . .

loop_
_atom_site_aniso_label
_atom_site_aniso_U_11
_atom_site_aniso_U_22
_atom_site_aniso_U_33
_atom_site_aniso_U_23
_atom_site_aniso_U_13
_atom_site_aniso_U_12
Re1 0.0511(4) 0.0365(4) 0.0450(4) 0.0030(3) 0.0184(3) 0.0017(3)
Cl1 0.065(3) 0.050(3) 0.070(3) 0.006(2) 0.020(2) 0.022(2)
Cl2 0.124(5) 0.054(3) 0.107(5) 0.013(3) 0.073(4) -0.017(3)
Cl3 0.058(3) 0.089(4) 0.043(2) -0.006(2) 0.007(2) 0.012(2)
Cl4 0.082(4) 0.095(4) 0.051(3) -0.015(3) 0.010(3) 0.008(3)
O1 0.067(8) 0.036(6) 0.081(9) -0.001(6) 0.054(7) -0.005(6)
O2 0.063(8) 0.055(7) 0.087(9) 0.006(7) 0.053(7) -0.008(6)
C1 0.037(9) 0.037(9) 0.077(12) -0.002(9) 0.010(8) -0.006(8)
C2 0.043(9) 0.054(10) 0.021(7) -0.006(7) 0.012(6) -0.009(8)
O3 0.065(8) 0.037(6) 0.076(9) 0.009(6) 0.041(7) 0.003(6)
O4 0.050(7) 0.028(5) 0.086(9) -0.003(6) 0.038(6) 0.000(5)
Mn1 0.0459(14) 0.0414(14) 0.0460(15) 0.0031(11) 0.0211(12) 0.0009(11)
N1 0.043(8) 0.041(7) 0.043(8) 0.008(6) 0.011(6) -0.006(6)
N2 0.043(8) 0.031(6) 0.051(8) -0.010(6) 0.018(6) -0.004(6)
N3 0.050(8) 0.027(6) 0.034(7) 0.004(5) 0.017(6) 0.002(6)
N4 0.043(8) 0.035(7) 0.050(8) -0.004(6) 0.000(6) 0.002(6)
C31 0.11(2) 0.21(4) 0.18(3) 0.05(3) 0.11(3) 0.04(2)
C32 0.14(2) 0.097(18) 0.059(16) 0.009(14) 0.053(18) 0.00(2)
N5 0.093(17) 0.20(3) 0.105(19) -0.019(18) 0.030(15) -0.03(2)

loop_
_atom_type_symbol
_atom_type_description
_atom_type_scat_dispersion_real
_atom_type_scat_dispersion_imag
_atom_type_scat_source
C C 0.0033 0.0016 'International Tables Vol C Tables 4.2.6.8 and 6.1.1.4'
H H 0.0000 0.0000 'International Tables Vol C Tables 4.2.6.8 and 6.1.1.4'
N N 0.0061 0.0033 'International Tables Vol C Tables 4.2.6.8 and 6.1.1.4'
O O 0.0106 0.0060 'International Tables Vol C Tables 4.2.6.8 and 6.1.1.4'
Cl Cl 0.1484 0.1585 'International Tables Vol C Tables 4.2.6.8 and 6.1.1.4'
Mn Mn 0.3368 0.7283 'International Tables Vol C Tables 4.2.6.8 and 6.1.1.4'
Re Re -1.0185 7.2310 'International Tables Vol C Tables 4.2.6.8 and 6.1.1.4'

loop_
_geom_angle_atom_site_label_1
_geom_angle_atom_site_label_2
_geom_angle_atom_site_label_3
_geom_angle
_geom_angle_site_symmetry_1
_geom_angle_site_symmetry_3
_geom_angle_publ_flag
O1 Re1 O2 79.4(4) . . ?
O1 Re1 Cl2 171.2(3) . . ?
O2 Re1 Cl2 91.9(3) . . ?
O1 Re1 Cl1 93.2(3) . . ?
O2 Re1 Cl1 172.5(3) . . ?
Cl2 Re1 Cl1 95.61(18) . . ?
O1 Re1 Cl3 88.5(4) . . ?
O2 Re1 Cl3 90.1(4) . . ?
Cl2 Re1 Cl3 91.6(2) . . ?
Cl1 Re1 Cl3 90.24(16) . . ?
O1 Re1 Cl4 85.9(4) . . ?
O2 Re1 Cl4 88.0(4) . . ?
Cl2 Re1 Cl4 93.8(2) . . ?
Cl1 Re1 Cl4 91.02(18) . . ?
Cl3 Re1 Cl4 174.30(19) . . ?
C1 O1 Re1 115.3(10) . . ?
C2 O2 Re1 113.2(9) . . ?
O3 C1 O1 126.8(16) . . ?
O3 C1 C2 119.0(15) . . ?
O1 C1 C2 114.1(14) . . ?
O4 C2 O2 122.7(13) . . ?
O4 C2 C1 120.3(14) . . ?
O2 C2 C1 117.0(14) . . ?
C1 O3 Mn1 114.1(11) . . ?
C2 O4 Mn1 112.9(9) . . ?
N4 Mn1 N2 108.1(5) . . ?
N4 Mn1 N3 74.5(4) . . ?
N2 Mn1 N3 107.9(4) . . ?
N4 Mn1 O4 156.2(4) . . ?
N2 Mn1 O4 95.1(4) . . ?
N3 Mn1 O4 93.9(4) . . ?
N4 Mn1 N1 109.0(4) . . ?
N2 Mn1 N1 75.0(5) . . ?
N3 Mn1 N1 174.8(4) . . ?
O4 Mn1 N1 81.4(4) . . ?
N4 Mn1 O3 83.7(4) . . ?
N2 Mn1 O3 167.3(4) . . ?
N3 Mn1 O3 79.2(4) . . ?
O4 Mn1 O3 73.6(4) . . ?
N1 Mn1 O3 97.2(4) . . ?
C14 N1 C3 118.1(14) . . ?
C14 N1 Mn1 109.5(9) . . ?
C3 N1 Mn1 130.2(11) . . ?
N1 C3 C4 120.3(18) . . ?
N1 C3 C15 117.7(16) . . ?
C4 C3 C15 121.8(19) . . ?
C5 C4 C3 123(2) . . ?
C4 C5 C6 120(2) . . ?
C7 C6 C14 119.8(17) . . ?
C7 C6 C5 125.4(18) . . ?
C14 C6 C5 114.7(17) . . ?
C8 C7 C6 124.2(19) . . ?
C7 C8 C9 119.7(18) . . ?
C10 C9 C13 120.8(16) . . ?
C10 C9 C8 123.2(17) . . ?
C13 C9 C8 116.0(15) . . ?
C11 C10 C9 119.4(19) . . ?
C10 C11 C12 119.7(19) . . ?
N2 C12 C11 122.1(15) . . ?
N2 C12 C16 116.8(14) . . ?
C11 C12 C16 121.1(15) . . ?
C12 N2 C13 119.5(12) . . ?
C12 N2 Mn1 128.6(10) . . ?
C13 N2 Mn1 110.9(9) . . ?
N2 C13 C9 118.2(14) . . ?
N2 C13 C14 118.3(13) . . ?
C9 C13 C14 123.5(14) . . ?
N1 C14 C6 123.5(14) . . ?
N1 C14 C13 119.7(13) . . ?
C6 C14 C13 116.6(14) . . ?
C17 N3 C28 120.7(13) . . ?
C17 N3 Mn1 129.2(10) . . ?
C28 N3 Mn1 108.4(10) . . ?
N3 C17 C18 122.0(16) . . ?
N3 C17 C30 117.2(15) . . ?
C18 C17 C30 120.8(16) . . ?
C19 C18 C17 119(2) . . ?
C18 C19 C20 120.3(19) . . ?
C21 C20 C28 119.5(17) . . ?
C21 C20 C19 123.2(18) . . ?
C28 C20 C19 117.2(17) . . ?
C22 C21 C20 121.7(18) . . ?
C21 C22 C23 120.9(18) . . ?
C24 C23 C22 123.9(17) . . ?
C24 C23 C27 117.9(16) . . ?
C22 C23 C27 118.2(16) . . ?
C25 C24 C23 118.7(18) . . ?
C24 C25 C26 123.3(18) . . ?
N4 C26 C25 117.4(15) . . ?
N4 C26 C29 119.4(15) . . ?
C25 C26 C29 123.2(16) . . ?
C27 N4 C26 121.3(14) . . ?
C27 N4 Mn1 111.2(10) . . ?
C26 N4 Mn1 125.6(11) . . ?
N4 C27 C28 119.3(14) . . ?
N4 C27 C23 121.4(14) . . ?
C28 C27 C23 119.3(15) . . ?
N3 C28 C27 119.4(14) . . ?
N3 C28 C20 120.2(15) . . ?
C27 C28 C20 120.1(15) . . ?
N5 C32 C31 178(4) . . ?

loop_
_geom_bond_atom_site_label_1
_geom_bond_atom_site_label_2
_geom_bond_distance
_geom_bond_site_symmetry_2
_geom_bond_publ_flag
Re1 O1 2.059(10) . ?
Re1 O2 2.076(11) . ?
Re1 Cl2 2.298(4) . ?
Re1 Cl1 2.324(4) . ?
Re1 Cl3 2.328(4) . ?
Re1 Cl4 2.368(5) . ?
O1 C1 1.279(18) . ?
O2 C2 1.287(17) . ?
C1 O3 1.213(17) . ?
C1 C2 1.53(2) . ?
C2 O4 1.254(17) . ?
O3 Mn1 2.315(11) . ?
O4 Mn1 2.284(10) . ?
Mn1 N4 2.227(14) . ?
Mn1 N2 2.245(12) . ?
Mn1 N3 2.261(11) . ?
Mn1 N1 2.292(12) . ?
N1 C14 1.360(18) . ?
N1 C3 1.36(2) . ?
C3 C4 1.38(2) . ?
C3 C15 1.49(2) . ?
C4 C5 1.30(2) . ?
C5 C6 1.45(2) . ?
C6 C7 1.39(2) . ?
C6 C14 1.42(2) . ?
C7 C8 1.32(2) . ?
C8 C9 1.48(2) . ?
C9 C10 1.38(2) . ?
C9 C13 1.41(2) . ?
C10 C11 1.35(2) . ?
C11 C12 1.39(2) . ?
C12 N2 1.338(18) . ?
C12 C16 1.56(2) . ?
N2 C13 1.394(18) . ?
C13 C14 1.43(2) . ?
N3 C17 1.338(19) . ?
N3 C28 1.361(18) . ?
C17 C18 1.40(2) . ?
C17 C30 1.53(2) . ?
C18 C19 1.34(2) . ?
C19 C20 1.45(2) . ?
C20 C21 1.38(2) . ?
C20 C28 1.40(2) . ?
C21 C22 1.34(2) . ?
C22 C23 1.42(2) . ?
C23 C24 1.40(2) . ?
C23 C27 1.43(2) . ?
C24 C25 1.33(2) . ?
C25 C26 1.41(2) . ?
C26 N4 1.375(19) . ?
C26 C29 1.46(2) . ?
N4 C27 1.324(18) . ?
C27 C28 1.40(2) . ?
C31 C32 1.43(3) . ?
C32 N5 1.08(3) . ?
